data_1551590
loop_
_publ_author_name
'FUJIMOTO, Takashi'
'YAMANO, Akihito'
'NISHIO, Toshiyuku'
'SAKAKI, Yohei'
'TASHIRO, Mitsuru'

_publ_section_title
;
 Crystal Structure of \b-D-Galactopyranosyl-(1\\rightarrow
 6)-\b-D-fructofuranosyl-(2&#x2194;1)-2-acetamido-2-deoxy-\a-D-glucopyranoside
;
_journal_issue 0
_journal_name_full 'X-ray Structure Analysis Online'
_journal_page_first 35
_journal_paper_doi 10.2116/xraystruct.33.35
_journal_volume 33
_journal_year 2017
_chemical_absolute_configuration syn
_chemical_formula_moiety 'C20 H37 N O20'
_chemical_formula_sum 'C20 H37 N O20'
_chemical_formula_weight 611.51
_space_group_crystal_system orthorhombic
_space_group_IT_number 19
_space_group_name_Hall 'P 2ac 2ab'
_space_group_name_H-M_alt 'P 21 21 21'
_symmetry_space_group_name_Hall 'P 2ac 2ab'
_symmetry_space_group_name_H-M 'P 21 21 21'
_atom_sites_solution_hydrogens geom
_atom_sites_solution_primary direct
_atom_sites_solution_secondary difmap
_cell_angle_alpha 90.0000
_cell_angle_beta 90.0000
_cell_angle_gamma 90.0000
_cell_formula_units_Z 4
_cell_length_a 8.7221(2)
_cell_length_b 9.6970(3)
_cell_length_c 31.8548(10)
_cell_measurement_reflns_used 28082
_cell_measurement_temperature 138
_cell_measurement_theta_max 30.10
_cell_measurement_theta_min 3.02
_cell_volume 2694.22(13)
_computing_cell_refinement 'RAPID AUTO'
_computing_data_collection 'RAPID AUTO (Rigaku, ????)'
_computing_data_reduction 'RAPID AUTO'
_computing_molecular_graphics 'CrystalStructure 4.2.2'
_computing_publication_material 'CrystalStructure 4.2.2 (Rigaku, 2016)'
_computing_structure_refinement 'SHELXL Version 2014/7 (Sheldrick, 2008)'
_computing_structure_solution 'SHELXT (Sheldrick, 2014)'
_diffrn_ambient_temperature 138
_diffrn_detector_area_resol_mean 10.000
_diffrn_measured_fraction_theta_full 0.994
_diffrn_measured_fraction_theta_max 0.994
_diffrn_measurement_device_type 'Rigaku R-AXIS RAPID'
_diffrn_measurement_method \w
_diffrn_radiation_type 'Mo K\a'
_diffrn_radiation_wavelength 0.71075
_diffrn_reflns_av_R_equivalents 0.0298
_diffrn_reflns_Laue_measured_fraction_full 0.994
_diffrn_reflns_Laue_measured_fraction_max 0.994
_diffrn_reflns_limit_h_max 12
_diffrn_reflns_limit_h_min -12
_diffrn_reflns_limit_k_max 13
_diffrn_reflns_limit_k_min -13
_diffrn_reflns_limit_l_max 41
_diffrn_reflns_limit_l_min -44
_diffrn_reflns_number 27875
_diffrn_reflns_point_group_measured_fraction_full 0.995
_diffrn_reflns_point_group_measured_fraction_max 0.992
_diffrn_reflns_theta_full 25.242
_diffrn_reflns_theta_max 30.035
_diffrn_reflns_theta_min 3.022
_diffrn_standards_number 0
_exptl_absorpt_coefficient_mu 0.137
_exptl_absorpt_correction_T_max 0.973
_exptl_absorpt_correction_T_min 0.664
_exptl_absorpt_correction_type multi-scan
_exptl_absorpt_process_details 'ABSCOR (Rigaku, 1995)'
_exptl_crystal_colour colorless
_exptl_crystal_density_diffrn 1.507
_exptl_crystal_density_method 'not measured'
_exptl_crystal_description block
_exptl_crystal_F_000 1296.00
_exptl_crystal_size_max 0.200
_exptl_crystal_size_mid 0.200
_exptl_crystal_size_min 0.200
_refine_diff_density_max 0.48
_refine_diff_density_min -0.49
_refine_ls_abs_structure_details
;
 Flack x determined using 2722 quotients [(I+)-(I-)]/[(I+)+(I-)]
 (Parsons, Flack and Wagner, Acta Cryst. B69 (2013) 249-259).
;
_refine_ls_abs_structure_Flack 0.2(2)
_refine_ls_extinction_method none
_refine_ls_goodness_of_fit_ref 1.081
_refine_ls_hydrogen_treatment constr
_refine_ls_number_parameters 423
_refine_ls_number_reflns 7822
_refine_ls_number_restraints 65
_refine_ls_R_factor_all 0.0718
_refine_ls_R_factor_gt 0.0667
_refine_ls_shift/su_max 0.004
_refine_ls_structure_factor_coef Fsqd
_refine_ls_weighting_details 'w = 1/[\s^2^(Fo^2^)+(0.0617P)^2^+5.5846P] where P=(Fo^2^+2Fc^2^)/3'
_refine_ls_weighting_scheme calc
_refine_ls_wR_factor_gt 0.1692
_refine_ls_wR_factor_ref 0.1720
_reflns_Friedel_coverage 0.769
_reflns_Friedel_fraction_full 0.996
_reflns_Friedel_fraction_max 0.989
_reflns_number_gt 7209
_reflns_number_total 7826
_reflns_threshold_expression F^2^>2.0\s(F^2^)
_cod_data_source_file 33_35_1.txt
_cod_data_source_block sample4-ReCry4
_cod_original_cell_volume 2694.23(14)
_cod_database_code 1551590

loop_
_space_group_symop_id
_space_group_symop_operation_xyz
1 +X,+Y,+Z
2 1/2-X,-Y,1/2+Z
3 1/2+X,1/2-Y,-Z
4 -X,1/2+Y,1/2-Z

loop_
_atom_site_label
_atom_site_type_symbol
_atom_site_fract_x
_atom_site_fract_y
_atom_site_fract_z
_atom_site_U_iso_or_equiv
_atom_site_adp_type
_atom_site_occupancy
_atom_site_site_symmetry_order
_atom_site_calc_flag
_atom_site_refinement_flags_posn
_atom_site_refinement_flags_adp
_atom_site_refinement_flags_occupancy
_atom_site_disorder_assembly
_atom_site_disorder_group
O1 O 0.3190(3) 0.5244(3) 0.65121(8) 0.0167(5) Uani 1 1 d . . . . .
O2 O 0.4780(3) 0.7081(3) 0.66979(8) 0.0157(5) Uani 1 1 d . . . . .
O3 O 0.0144(4) 0.8929(3) 0.71336(11) 0.0259(7) Uani 1 1 d . . . . .
O4 O 0.2315(4) 0.5860(3) 0.77807(9) 0.0220(6) Uani 1 1 d . . . . .
H4 H 0.1753 0.5159 0.7802 0.026 Uiso 1 1 calc R U . . .
O5 O 0.4228(3) 0.3525(3) 0.74908(9) 0.0199(6) Uani 1 1 d . . . . .
H5 H 0.3840 0.3457 0.7731 0.024 Uiso 1 1 calc R U . . .
O6 O 0.2199(4) 0.2502(3) 0.65786(10) 0.0245(6) Uani 1 1 d . . . . .
H6 H 0.2022 0.2043 0.6360 0.029 Uiso 1 1 calc R U . . .
O7 O 0.5165(3) 0.7239(3) 0.59668(8) 0.0171(5) Uani 1 1 d . . . . .
O8 O 0.5292(4) 1.0080(3) 0.60107(10) 0.0265(7) Uani 1 1 d . . . . .
H8 H 0.4902 1.0872 0.6018 0.032 Uiso 1 1 calc R U . . .
O9 O 0.7590(4) 0.7769(3) 0.68525(9) 0.0214(6) Uani 1 1 d . . . . .
H9 H 0.8416 0.8200 0.6886 0.026 Uiso 1 1 calc R U . . .
O10 O 0.9154(3) 0.6348(3) 0.60796(10) 0.0212(6) Uani 1 1 d . . . . .
H10 H 0.9625 0.7064 0.6153 0.025 Uiso 1 1 calc R U . . .
O11 O 0.3401(4) 0.3536(3) 0.53687(10) 0.0254(7) Uani 1 1 d . . . . .
O12 O 0.5074(4) 0.5298(3) 0.52882(10) 0.0246(6) Uani 1 1 d . . . . .
O13 O 0.2579(4) 0.7165(3) 0.51338(9) 0.0211(6) Uani 1 1 d . . . . .
H13 H 0.3495 0.7430 0.5128 0.025 Uiso 1 1 calc R U . . .
O14 O -0.0159(4) 0.5834(3) 0.48512(10) 0.0250(6) Uani 1 1 d . . . . .
H14 H 0.0149 0.5645 0.4608 0.030 Uiso 1 1 calc R U . . .
O15 O 0.0981(4) 0.3104(3) 0.47692(10) 0.0243(6) Uani 1 1 d . . . . .
H15 H 0.0242 0.2587 0.4707 0.029 Uiso 1 1 calc R U . . .
N1 N 0.2600(4) 0.8195(3) 0.72272(11) 0.0165(6) Uani 1 1 d . . . . .
H1 H 0.3520 0.8449 0.7310 0.020 Uiso 1 1 calc R U . . .
C1 C 0.3243(4) 0.6628(4) 0.66450(12) 0.0156(7) Uani 1 1 d . . . . .
H1A H 0.2720 0.7223 0.6433 0.019 Uiso 1 1 calc R U . . .
C2 C 0.2438(5) 0.6787(4) 0.70714(12) 0.0169(7) Uani 1 1 d . . . . .
H2 H 0.1324 0.6568 0.7038 0.020 Uiso 1 1 calc R U . . .
C3 C 0.3143(5) 0.5803(4) 0.73947(11) 0.0160(7) Uani 1 1 d . . . . .
H3 H 0.4211 0.6127 0.7452 0.019 Uiso 1 1 calc R U . . .
C4 C 0.3249(4) 0.4338(4) 0.72301(12) 0.0152(7) Uani 1 1 d . . . . .
H4A H 0.2202 0.3918 0.7225 0.018 Uiso 1 1 calc R U . . .
C5 C 0.3944(5) 0.4285(4) 0.67891(12) 0.0162(7) Uani 1 1 d . . . . .
H5A H 0.5056 0.4527 0.6807 0.019 Uiso 1 1 calc R U . . .
C6 C 0.3785(5) 0.2868(4) 0.65917(14) 0.0217(8) Uani 1 1 d . . . . .
H6A H 0.4212 0.2878 0.6304 0.026 Uiso 1 1 calc R U . . .
H6B H 0.4361 0.2181 0.6759 0.026 Uiso 1 1 calc R U . . .
C7 C 0.1481(5) 0.9137(4) 0.72554(13) 0.0173(7) Uani 1 1 d . . . . .
C8 C 0.1924(5) 1.0486(4) 0.74523(15) 0.0235(8) Uani 1 1 d . . . . .
H8A H 0.3012 1.0464 0.7528 0.028 Uiso 1 1 calc R U . . .
H8B H 0.1741 1.1236 0.7252 0.028 Uiso 1 1 calc R U . . .
H8C H 0.1306 1.0638 0.7705 0.028 Uiso 1 1 calc R U . . .
C9 C 0.4763(5) 0.9300(4) 0.63608(12) 0.0200(8) Uani 1 1 d . . . . .
H9A H 0.3631 0.9236 0.6351 0.024 Uiso 1 1 calc R U . . .
H9B H 0.5050 0.9779 0.6624 0.024 Uiso 1 1 calc R U . . .
C10 C 0.5443(5) 0.7858(4) 0.63615(11) 0.0151(7) Uani 1 1 d . . . . .
C11 C 0.7178(4) 0.7790(4) 0.64209(12) 0.0159(7) Uani 1 1 d . . . . .
H11 H 0.7676 0.8593 0.6279 0.019 Uiso 1 1 calc R U . . .
C12 C 0.7583(5) 0.6466(4) 0.61929(12) 0.0169(7) Uani 1 1 d . . . . .
H12 H 0.7281 0.5658 0.6369 0.020 Uiso 1 1 calc R U . . .
C13 C 0.6531(5) 0.6558(4) 0.58135(12) 0.0181(7) Uani 1 1 d . . . . .
H13A H 0.7023 0.7140 0.5592 0.022 Uiso 1 1 calc R U . . .
C14 C 0.6136(6) 0.5165(5) 0.56319(16) 0.0275(10) Uani 1 1 d . . . . .
H14A H 0.7083 0.4708 0.5532 0.033 Uiso 1 1 calc R U . . .
H14B H 0.5676 0.4579 0.5853 0.033 Uiso 1 1 calc R U . . .
C15 C 0.3568(5) 0.5011(4) 0.53958(13) 0.0198(8) Uani 1 1 d . . . . .
H15A H 0.3338 0.5342 0.5686 0.024 Uiso 1 1 calc R U . . .
C16 C 0.2524(5) 0.5701(4) 0.50787(12) 0.0177(7) Uani 1 1 d . . . . .
H16 H 0.2847 0.5452 0.4787 0.021 Uiso 1 1 calc R U . . .
C17 C 0.0873(5) 0.5265(4) 0.51522(13) 0.0196(7) Uani 1 1 d . . . . .
H17 H 0.0566 0.5636 0.5433 0.024 Uiso 1 1 calc R U . . .
C18 C 0.0730(6) 0.3689(4) 0.51760(13) 0.0223(8) Uani 1 1 d . . . . .
H18 H -0.0326 0.3445 0.5273 0.027 Uiso 1 1 calc R U . . .
C19 C 0.1891(6) 0.3129(4) 0.54903(14) 0.0257(9) Uani 1 1 d . . . . .
H19 H 0.1662 0.3526 0.5773 0.031 Uiso 1 1 calc R U . A 1
O18 O 0.1181(5) 0.8391(4) 0.58341(12) 0.0374(9) Uani 1 1 d D . . . .
H18A H 0.023(4) 0.867(6) 0.5710(16) 0.045 Uiso 1 1 d D U . . .
H18B H 0.163(6) 0.780(6) 0.5626(14) 0.045 Uiso 1 1 d D U . . .
C20 C 0.2056(10) 0.1568(11) 0.5532(3) 0.0189(15) Uani 0.676(11) 1 d . U P B 1
H20A H 0.1799 0.1111 0.5263 0.023 Uiso 0.676(11) 1 calc R U P B 1
H20B H 0.3122 0.1324 0.5609 0.023 Uiso 0.676(11) 1 calc R U P B 1
O16 O 0.1008(5) 0.1131(4) 0.58582(14) 0.0200(12) Uani 0.676(11) 1 d . U P B 1
H16A H 0.1069 0.0272 0.5889 0.030 Uiso 0.676(11) 1 calc R U P B 1
O17 O 0.2244(14) 0.0986(9) 0.5840(3) 0.029(3) Uani 0.324(11) 1 d . U P B 2
H17A H 0.2075 0.0134 0.5850 0.043 Uiso 0.324(11) 1 calc R U P B 2
C21 C 0.150(3) 0.156(2) 0.5488(7) 0.026(4) Uani 0.324(11) 1 d . U P B 2
H21A H 0.0375 0.1416 0.5509 0.031 Uiso 0.324(11) 1 calc R U P B 2
H21B H 0.1867 0.1118 0.5226 0.031 Uiso 0.324(11) 1 calc R U P B 2
O19 O -0.0052(6) 0.4556(7) 0.66424(19) 0.0298(12) Uani 0.726(8) 1 d . U P C 1
O20 O -0.2556(5) 0.2960(5) 0.66468(16) 0.0302(11) Uani 0.726(8) 1 d . U P C 1
O21 O -0.2095(5) 0.1605(6) 0.58909(15) 0.0317(12) Uani 0.726(8) 1 d . U P C 1
O22 O -0.037(2) 0.4052(17) 0.6537(6) 0.037(3) Uani 0.274(8) 1 d . U P C 2
O23 O -0.2434(17) 0.2049(18) 0.6419(4) 0.043(3) Uani 0.274(8) 1 d . U P C 2
O24 O -0.236(5) 0.121(4) 0.5512(13) 0.142(10) Uani 0.274(8) 1 d . U P C 2

loop_
_atom_site_aniso_label
_atom_site_aniso_U_11
_atom_site_aniso_U_22
_atom_site_aniso_U_33
_atom_site_aniso_U_23
_atom_site_aniso_U_13
_atom_site_aniso_U_12
O1 0.0252(14) 0.0102(12) 0.0147(12) -0.0011(9) -0.0030(10) 0.0020(11)
O2 0.0189(12) 0.0119(12) 0.0163(12) 0.0029(9) -0.0006(10) -0.0020(10)
O3 0.0204(14) 0.0203(15) 0.0370(17) -0.0075(12) -0.0049(13) 0.0008(12)
O4 0.0331(16) 0.0182(13) 0.0148(12) -0.0029(11) 0.0067(12) -0.0049(12)
O5 0.0245(14) 0.0169(13) 0.0183(13) 0.0057(11) -0.0015(11) 0.0029(12)
O6 0.0303(16) 0.0199(15) 0.0233(14) -0.0051(11) -0.0022(12) -0.0055(12)
O7 0.0222(13) 0.0160(13) 0.0132(11) -0.0021(10) -0.0004(10) 0.0022(11)
O8 0.0351(17) 0.0157(14) 0.0288(16) 0.0077(12) 0.0025(13) 0.0002(13)
O9 0.0245(14) 0.0234(15) 0.0162(12) -0.0049(11) -0.0026(11) -0.0021(13)
O10 0.0184(13) 0.0189(14) 0.0263(14) -0.0040(11) 0.0028(11) -0.0027(12)
O11 0.0353(17) 0.0125(13) 0.0284(15) -0.0048(11) -0.0070(13) 0.0066(13)
O12 0.0213(14) 0.0259(16) 0.0267(15) -0.0084(12) -0.0071(12) 0.0046(13)
O13 0.0257(14) 0.0116(12) 0.0260(14) 0.0015(10) -0.0019(12) -0.0004(11)
O14 0.0240(15) 0.0222(15) 0.0289(15) -0.0010(12) -0.0028(12) 0.0048(13)
O15 0.0336(17) 0.0182(14) 0.0212(14) -0.0053(11) 0.0045(12) -0.0059(13)
N1 0.0199(15) 0.0090(13) 0.0205(15) -0.0034(11) 0.0011(12) 0.0004(12)
C1 0.0182(17) 0.0095(16) 0.0191(16) -0.0006(13) -0.0017(13) -0.0007(13)
C2 0.0205(17) 0.0106(15) 0.0194(17) -0.0025(12) -0.0003(14) -0.0027(14)
C3 0.0211(17) 0.0141(16) 0.0129(15) -0.0017(13) 0.0002(13) -0.0017(15)
C4 0.0196(16) 0.0116(16) 0.0144(15) 0.0012(13) 0.0002(13) 0.0000(14)
C5 0.0202(17) 0.0099(15) 0.0184(17) 0.0023(13) 0.0014(13) 0.0002(14)
C6 0.027(2) 0.0143(17) 0.0236(19) -0.0027(14) 0.0029(15) 0.0016(16)
C7 0.0203(17) 0.0121(16) 0.0195(17) 0.0004(13) 0.0011(14) 0.0004(14)
C8 0.0235(19) 0.0118(17) 0.035(2) -0.0034(15) -0.0016(17) -0.0013(15)
C9 0.029(2) 0.0127(17) 0.0183(17) 0.0020(13) 0.0014(15) 0.0026(16)
C10 0.0235(18) 0.0073(15) 0.0145(15) 0.0000(12) 0.0021(13) -0.0007(13)
C11 0.0199(17) 0.0116(15) 0.0161(16) -0.0026(13) 0.0009(13) -0.0024(14)
C12 0.0209(17) 0.0131(16) 0.0169(16) -0.0014(13) 0.0020(14) -0.0012(15)
C13 0.0221(18) 0.0155(17) 0.0168(16) 0.0006(13) 0.0022(14) 0.0015(15)
C14 0.029(2) 0.0183(19) 0.035(2) -0.0102(17) -0.0143(19) 0.0077(17)
C15 0.028(2) 0.0107(16) 0.0210(18) -0.0020(13) -0.0020(15) 0.0044(15)
C16 0.0259(18) 0.0107(16) 0.0165(16) -0.0004(12) -0.0008(14) 0.0003(15)
C17 0.0247(19) 0.0106(16) 0.0234(18) -0.0012(14) 0.0023(15) 0.0011(15)
C18 0.032(2) 0.0149(17) 0.0196(18) -0.0014(15) 0.0056(16) -0.0008(16)
C19 0.047(3) 0.0102(16) 0.0202(18) 0.0008(14) 0.0054(18) -0.0016(17)
O18 0.051(2) 0.0229(17) 0.038(2) -0.0015(15) 0.0133(17) -0.0032(16)
C20 0.019(4) 0.015(3) 0.023(3) -0.001(2) 0.003(3) 0.002(3)
O16 0.023(2) 0.012(2) 0.025(2) -0.0003(15) 0.0038(17) -0.0016(16)
O17 0.049(7) 0.010(4) 0.028(5) 0.007(3) 0.003(4) 0.003(4)
C21 0.038(9) 0.015(6) 0.024(6) -0.001(5) -0.004(7) -0.004(8)
O19 0.026(3) 0.028(3) 0.036(3) -0.001(2) -0.004(2) 0.008(2)
O20 0.027(2) 0.029(2) 0.034(2) 0.0024(19) 0.0041(19) -0.001(2)
O21 0.025(2) 0.043(3) 0.027(2) 0.005(2) -0.0007(17) -0.004(2)
O22 0.051(8) 0.020(7) 0.039(8) -0.006(6) -0.012(6) 0.009(6)
O23 0.035(6) 0.063(7) 0.031(6) 0.008(5) -0.006(5) -0.021(6)
O24 0.12(2) 0.16(2) 0.14(2) 0.02(2) -0.002(19) 0.00(2)

loop_
_atom_type_symbol
_atom_type_description
_atom_type_scat_dispersion_real
_atom_type_scat_dispersion_imag
_atom_type_scat_source
C C 0.0033 0.0016
;
International Tables for Crystallography
(Vol. C, Tables 4.2.6.8 and 6.1.1.4)
;
H H 0.0000 0.0000
;
International Tables for Crystallography
(Vol. C, Table 6.1.1.4)
;
N N 0.0061 0.0033
;
International Tables for Crystallography
(Vol. C, Tables 4.2.6.8 and 6.1.1.4)
;
O O 0.0106 0.0060
;
International Tables for Crystallography
(Vol. C, Tables 4.2.6.8 and 6.1.1.4)
;

loop_
_geom_angle_atom_site_label_1
_geom_angle_atom_site_label_2
_geom_angle_atom_site_label_3
_geom_angle
_geom_angle_site_symmetry_1
_geom_angle_site_symmetry_3
C1 O1 C5 114.6(3) . .
C1 O2 C10 117.1(3) . .
C3 O4 H4 109.5 . .
C4 O5 H5 109.5 . .
C6 O6 H6 109.5 . .
C10 O7 C13 110.7(3) . .
C9 O8 H8 109.5 . .
C11 O9 H9 109.5 . .
C12 O10 H10 109.5 . .
C19 O11 C15 110.6(3) . .
C15 O12 C14 113.8(4) . .
C16 O13 H13 109.5 . .
C17 O14 H14 109.5 . .
C18 O15 O24 114.9(15) . 3_556
C18 O15 H15 109.5 . .
O24 O15 H15 135.1 3_556 .
C7 N1 C2 126.1(4) . .
C7 N1 H1 116.9 . .
C2 N1 H1 116.9 . .
O1 C1 O2 111.2(3) . .
O1 C1 C2 110.3(3) . .
O2 C1 C2 107.2(3) . .
O1 C1 H1A 109.4 . .
O2 C1 H1A 109.4 . .
C2 C1 H1A 109.4 . .
N1 C2 C3 108.4(3) . .
N1 C2 C1 110.5(3) . .
C3 C2 C1 110.4(3) . .
N1 C2 H2 109.2 . .
C3 C2 H2 109.2 . .
C1 C2 H2 109.2 . .
O4 C3 C4 111.4(3) . .
O4 C3 C2 110.6(3) . .
C4 C3 C2 112.0(3) . .
O4 C3 H3 107.5 . .
C4 C3 H3 107.5 . .
C2 C3 H3 107.5 . .
O5 C4 C3 110.6(3) . .
O5 C4 C5 106.2(3) . .
C3 C4 C5 111.9(3) . .
O5 C4 H4A 109.4 . .
C3 C4 H4A 109.4 . .
C5 C4 H4A 109.4 . .
O1 C5 C6 106.8(3) . .
O1 C5 C4 111.1(3) . .
C6 C5 C4 112.0(3) . .
O1 C5 H5A 109.0 . .
C6 C5 H5A 109.0 . .
C4 C5 H5A 109.0 . .
O6 C6 C5 109.0(3) . .
O6 C6 H6A 109.9 . .
C5 C6 H6A 109.9 . .
O6 C6 H6B 109.9 . .
C5 C6 H6B 109.9 . .
H6A C6 H6B 108.3 . .
O3 C7 N1 123.4(4) . .
O3 C7 C8 120.8(4) . .
N1 C7 C8 115.7(4) . .
C7 C8 H8A 109.5 . .
C7 C8 H8B 109.5 . .
H8A C8 H8B 109.5 . .
C7 C8 H8C 109.5 . .
H8A C8 H8C 109.5 . .
H8B C8 H8C 109.5 . .
O8 C9 C10 111.3(3) . .
O8 C9 H9A 109.4 . .
C10 C9 H9A 109.4 . .
O8 C9 H9B 109.4 . .
C10 C9 H9B 109.4 . .
H9A C9 H9B 108.0 . .
O7 C10 O2 111.9(3) . .
O7 C10 C9 108.8(3) . .
O2 C10 C9 109.1(3) . .
O7 C10 C11 105.2(3) . .
O2 C10 C11 106.6(3) . .
C9 C10 C11 115.3(3) . .
O9 C11 C12 113.1(3) . .
O9 C11 C10 111.8(3) . .
C12 C11 C10 102.0(3) . .
O9 C11 H11 109.9 . .
C12 C11 H11 109.9 . .
C10 C11 H11 109.9 . .
O10 C12 C11 114.5(3) . .
O10 C12 C13 112.6(3) . .
C11 C12 C13 101.0(3) . .
O10 C12 H12 109.5 . .
C11 C12 H12 109.5 . .
C13 C12 H12 109.5 . .
O7 C13 C14 110.5(3) . .
O7 C13 C12 104.8(3) . .
C14 C13 C12 113.0(3) . .
O7 C13 H13A 109.5 . .
C14 C13 H13A 109.5 . .
C12 C13 H13A 109.5 . .
O12 C14 C13 111.0(4) . .
O12 C14 H14A 109.4 . .
C13 C14 H14A 109.4 . .
O12 C14 H14B 109.4 . .
C13 C14 H14B 109.4 . .
H14A C14 H14B 108.0 . .
O12 C15 O11 106.3(3) . .
O12 C15 C16 108.4(3) . .
O11 C15 C16 109.7(3) . .
O12 C15 H15A 110.8 . .
O11 C15 H15A 110.8 . .
C16 C15 H15A 110.8 . .
O13 C16 C15 109.6(3) . .
O13 C16 C17 106.8(3) . .
C15 C16 C17 110.1(3) . .
O13 C16 H16 110.1 . .
C15 C16 H16 110.1 . .
C17 C16 H16 110.1 . .
O14 C17 C16 112.8(3) . .
O14 C17 C18 111.6(4) . .
C16 C17 C18 111.2(3) . .
O14 C17 H17 107.0 . .
C16 C17 H17 107.0 . .
C18 C17 H17 107.0 . .
O15 C18 C19 110.6(4) . .
O15 C18 C17 109.7(3) . .
C19 C18 C17 109.5(4) . .
O15 C18 H18 109.0 . .
C19 C18 H18 109.0 . .
C17 C18 H18 109.0 . .
O11 C19 C18 109.6(3) . .
O11 C19 C20 102.2(5) . .
C18 C19 C20 118.3(5) . .
O11 C19 C21 118.1(9) . .
C18 C19 C21 101.4(9) . .
O11 C19 H19 108.8 . .
C18 C19 H19 108.8 . .
C20 C19 H19 108.8 . .
H18A O18 H18B 104.0(19) . .
O16 C20 C19 107.1(6) . .
O16 C20 H20A 110.3 . .
C19 C20 H20A 110.3 . .
O16 C20 H20B 110.3 . .
C19 C20 H20B 110.3 . .
H20A C20 H20B 108.6 . .
C20 O16 H16A 109.5 . .
C21 O17 H17A 109.5 . .
O17 C21 C19 106.0(14) . .
O17 C21 H21A 110.5 . .
C19 C21 H21A 110.5 . .
O17 C21 H21B 110.5 . .
C19 C21 H21B 110.5 . .
H21A C21 H21B 108.7 . .

loop_
_geom_bond_atom_site_label_1
_geom_bond_atom_site_label_2
_geom_bond_distance
_geom_bond_site_symmetry_2
O1 C1 1.407(4) .
O1 C5 1.441(4) .
O2 C1 1.421(5) .
O2 C10 1.432(4) .
O3 C7 1.245(5) .
O4 C3 1.427(4) .
O4 H4 0.8400 .
O5 C4 1.428(5) .
O5 H5 0.8400 .
O6 C6 1.429(5) .
O6 H6 0.8400 .
O7 C10 1.414(4) .
O7 C13 1.447(5) .
O8 C9 1.424(5) .
O8 H8 0.8400 .
O9 C11 1.421(5) .
O9 H9 0.8400 .
O10 C12 1.422(5) .
O10 H10 0.8400 .
O11 C19 1.428(6) .
O11 C15 1.440(5) .
O12 C15 1.386(5) .
O12 C14 1.440(5) .
O13 C16 1.432(5) .
O13 H13 0.8400 .
O14 C17 1.426(5) .
O14 H14 0.8400 .
O15 C18 1.431(5) .
O15 O24 1.82(4) 3_556
O15 H15 0.8400 .
N1 C7 1.340(5) .
N1 C2 1.460(5) .
N1 H1 0.8800 .
C1 C2 1.537(5) .
C1 H1A 1.0000 .
C2 C3 1.533(5) .
C2 H2 1.0000 .
C3 C4 1.518(5) .
C3 H3 1.0000 .
C4 C5 1.531(5) .
C4 H4A 1.0000 .
C5 C6 1.517(6) .
C5 H5A 1.0000 .
C6 H6A 0.9900 .
C6 H6B 0.9900 .
C7 C8 1.501(6) .
C8 H8A 0.9800 .
C8 H8B 0.9800 .
C8 H8C 0.9800 .
C9 C10 1.519(5) .
C9 H9A 0.9900 .
C9 H9B 0.9900 .
C10 C11 1.527(5) .
C11 C12 1.517(5) .
C11 H11 1.0000 .
C12 C13 1.521(5) .
C12 H12 1.0000 .
C13 C14 1.509(6) .
C13 H13A 1.0000 .
C14 H14A 0.9900 .
C14 H14B 0.9900 .
C15 C16 1.516(6) .
C15 H15A 1.0000 .
C16 C17 1.518(6) .
C16 H16 1.0000 .
C17 C18 1.535(6) .
C17 H17 1.0000 .
C18 C19 1.524(7) .
C18 H18 1.0000 .
C19 C20 1.527(11) .
C19 C21 1.56(2) .
C19 H19 1.0000 .
O18 H18A 0.957(14) .
O18 H18B 0.960(14) .
C20 O16 1.447(10) .
C20 H20A 0.9900 .
C20 H20B 0.9900 .
O16 H16A 0.8400 .
O17 C21 1.41(2) .
O17 H17A 0.8400 .
C21 H21A 0.9900 .
C21 H21B 0.9900 .
O24 O15 1.82(4) 3_456

loop_
_geom_hbond_atom_site_label_D
_geom_hbond_atom_site_label_H
_geom_hbond_atom_site_label_A
_geom_hbond_site_symmetry_A
_geom_hbond_distance_DA
_geom_hbond_distance_DH
_geom_hbond_distance_HA
_geom_hbond_angle_DHA
_geom_hbond_publ_flag
O4 H4 O3 4_546 2.860(4) 0.840 2.050 161.6 no
O5 H5 O9 4_646 2.725(4) 0.840 1.938 155.5 no
O6 H6 O16 . 2.848(5) 0.840 2.030 164.4 no
O6 H6 O17 . 2.774(10) 0.840 1.958 163.7 no
O8 H8 O17 1_565 2.852(12) 0.840 2.389 115.4 no
O9 H9 O3 1_655 2.651(4) 0.840 1.842 161.4 no
O10 H10 O18 1_655 2.768(5) 0.840 2.129 132.7 no
O13 H13 O12 . 2.874(4) 0.840 2.536 105.3 no
O13 H13 O14 3_566 2.768(4) 0.840 2.053 142.6 no
O14 H14 O8 3_466 2.912(5) 0.840 2.097 163.6 no
O15 H15 O11 3_456 2.790(5) 0.840 1.955 172.5 no
O15 H15 O24 3_556 1.824 0.840 2.491 31.1 no
O16 H16A O17 . 1.088(13) 0.840 1.247 59.1 no
O16 H16A O18 1_545 2.662(6) 0.840 1.835 167.9 no
O17 H17A O16 . 1.088(13) 0.840 1.342 54.1 no
O17 H17A O18 1_545 2.682(10) 0.840 1.862 164.9 no
O18 H18A O16 1_565 2.662(6) 0.957 2.521 87.8 no
O18 H18B O13 . 2.807(5) 0.960 1.877 162.4 no
N1 H1 O2 . 2.761(4) 0.880 2.603 90.9 no
N1 H1 O5 4_656 2.926(5) 0.880 2.065 165.8 no

loop_
_geom_torsion_atom_site_label_1
_geom_torsion_atom_site_label_2
_geom_torsion_atom_site_label_3
_geom_torsion_atom_site_label_4
_geom_torsion
_geom_torsion_site_symmetry_1
C5 O1 C1 O2 57.6(4) .
C5 O1 C1 C2 -61.1(4) .
C10 O2 C1 O1 98.6(4) .
C10 O2 C1 C2 -140.7(3) .
C7 N1 C2 C3 -129.3(4) .
C7 N1 C2 C1 109.6(4) .
O1 C1 C2 N1 175.3(3) .
O2 C1 C2 N1 54.1(4) .
O1 C1 C2 C3 55.5(4) .
O2 C1 C2 C3 -65.7(4) .
N1 C2 C3 O4 63.9(4) .
C1 C2 C3 O4 -175.0(3) .
N1 C2 C3 C4 -171.2(3) .
C1 C2 C3 C4 -50.1(4) .
O4 C3 C4 O5 -69.5(4) .
C2 C3 C4 O5 166.1(3) .
O4 C3 C4 C5 172.4(3) .
C2 C3 C4 C5 47.9(4) .
C1 O1 C5 C6 -179.2(3) .
C1 O1 C5 C4 58.4(4) .
O5 C4 C5 O1 -170.9(3) .
C3 C4 C5 O1 -50.1(4) .
O5 C4 C5 C6 69.8(4) .
C3 C4 C5 C6 -169.5(3) .
O1 C5 C6 O6 -64.2(4) .
C4 C5 C6 O6 57.6(4) .
C2 N1 C7 O3 -2.8(6) .
C2 N1 C7 C8 176.3(4) .
C13 O7 C10 O2 -104.2(4) .
C13 O7 C10 C9 135.1(3) .
C13 O7 C10 C11 11.1(4) .
C1 O2 C10 O7 -46.5(4) .
C1 O2 C10 C9 73.9(4) .
C1 O2 C10 C11 -161.0(3) .
O8 C9 C10 O7 -52.9(4) .
O8 C9 C10 O2 -175.2(3) .
O8 C9 C10 C11 65.0(4) .
O7 C10 C11 O9 -153.2(3) .
O2 C10 C11 O9 -34.3(4) .
C9 C10 C11 O9 86.9(4) .
O7 C10 C11 C12 -32.1(4) .
O2 C10 C11 C12 86.8(3) .
C9 C10 C11 C12 -152.0(3) .
O9 C11 C12 O10 -78.9(4) .
C10 C11 C12 O10 160.9(3) .
O9 C11 C12 C13 159.8(3) .
C10 C11 C12 C13 39.6(4) .
C10 O7 C13 C14 136.5(3) .
C10 O7 C13 C12 14.6(4) .
O10 C12 C13 O7 -156.4(3) .
C11 C12 C13 O7 -33.8(4) .
O10 C12 C13 C14 83.3(4) .
C11 C12 C13 C14 -154.2(4) .
C15 O12 C14 C13 -100.6(4) .
O7 C13 C14 O12 59.9(5) .
C12 C13 C14 O12 176.9(4) .
C14 O12 C15 O11 -84.0(4) .
C14 O12 C15 C16 158.1(3) .
C19 O11 C15 O12 177.8(3) .
C19 O11 C15 C16 -65.2(4) .
O12 C15 C16 O13 -69.9(4) .
O11 C15 C16 O13 174.4(3) .
O12 C15 C16 C17 172.9(3) .
O11 C15 C16 C17 57.2(4) .
O13 C16 C17 O14 63.6(4) .
C15 C16 C17 O14 -177.4(3) .
O13 C16 C17 C18 -170.2(3) .
C15 C16 C17 C18 -51.3(4) .
O24 O15 C18 C19 -74.8(15) 3_556
O24 O15 C18 C17 46.1(15) 3_556
O14 C17 C18 O15 56.5(5) .
C16 C17 C18 O15 -70.3(5) .
O14 C17 C18 C19 178.1(3) .
C16 C17 C18 C19 51.3(5) .
C15 O11 C19 C18 65.5(4) .
C15 O11 C19 C20 -168.2(5) .
C15 O11 C19 C21 -179.1(9) .
O15 C18 C19 O11 63.4(4) .
C17 C18 C19 O11 -57.6(4) .
O15 C18 C19 C20 -53.1(6) .
C17 C18 C19 C20 -174.1(5) .
O15 C18 C19 C21 -62.2(10) .
C17 C18 C19 C21 176.7(9) .
O11 C19 C20 O16 148.4(5) .
C18 C19 C20 O16 -91.2(7) .
O11 C19 C21 O17 74.0(16) .
C18 C19 C21 O17 -166.2(12) .
